data_7201532
loop_
_publ_author_name
'Schmidtmann, Marc'
'Wilson, Chick C.'

_publ_section_title
;
 Hydrogen transfer in pentachlorophenol -- dimethylpyridine complexes
;
_journal_issue 2
_journal_name_full CrystEngComm
_journal_page_first 177
_journal_paper_doi 10.1039/b709110a
_journal_volume 10
_journal_year 2008
_chemical_formula_sum 'C13 H10 Cl5 N O'
_chemical_formula_weight 373.47
_chemical_name_systematic
;
?
;
_space_group_IT_number 14
_symmetry_cell_setting monoclinic
_symmetry_space_group_name_Hall '-P 2yn'
_symmetry_space_group_name_H-M 'P 1 21/n 1'
_atom_sites_solution_hydrogens difmap
_atom_sites_solution_primary direct
_atom_sites_solution_secondary difmap
_audit_creation_method SHELXL-97
_cell_angle_alpha 90.00
_cell_angle_beta 90.622(4)
_cell_angle_gamma 90.00
_cell_formula_units_Z 4
_cell_length_a 8.6844(16)
_cell_length_b 13.449(3)
_cell_length_c 12.804(2)
_cell_measurement_reflns_used 7717
_cell_measurement_temperature 100(2)
_cell_measurement_theta_max 33.89
_cell_measurement_theta_min 2.79
_cell_volume 1495.4(5)
_computing_cell_refinement 'Bruker AXS SAINT V7.34A'
_computing_data_collection 'Bruker AXS X8 Apex2'
_computing_data_reduction 'Bruker AXS SAINT V7.34A'
_computing_molecular_graphics 'Bruker AXS XP'
_computing_structure_refinement 'SHELXL-97 (Sheldrick, 1997)'
_computing_structure_solution 'SHELXS-97 (Sheldrick, 1990)'
_diffrn_ambient_temperature 100(2)
_diffrn_measured_fraction_theta_full 0.994
_diffrn_measured_fraction_theta_max 0.994
_diffrn_measurement_device_type 'CCD area detector'
_diffrn_measurement_method 'phi and omega scans'
_diffrn_radiation_monochromator graphite
_diffrn_radiation_source 'fine-focus sealed tube'
_diffrn_radiation_type MoK\a
_diffrn_radiation_wavelength 0.71073
_diffrn_reflns_av_R_equivalents 0.0256
_diffrn_reflns_av_sigmaI/netI 0.0249
_diffrn_reflns_limit_h_max 13
_diffrn_reflns_limit_h_min -13
_diffrn_reflns_limit_k_max 20
_diffrn_reflns_limit_k_min -21
_diffrn_reflns_limit_l_max 20
_diffrn_reflns_limit_l_min -20
_diffrn_reflns_number 22961
_diffrn_reflns_theta_full 33.96
_diffrn_reflns_theta_max 33.96
_diffrn_reflns_theta_min 2.20
_exptl_absorpt_coefficient_mu 0.962
_exptl_absorpt_correction_type multi-scan
_exptl_absorpt_process_details 'SADABS V2.10 (Sheldrick, 2003)'
_exptl_crystal_colour colorless
_exptl_crystal_density_diffrn 1.659
_exptl_crystal_density_method 'not measured'
_exptl_crystal_description block
_exptl_crystal_F_000 752
_refine_diff_density_max 0.563
_refine_diff_density_min -0.295
_refine_diff_density_rms 0.066
_refine_ls_extinction_method none
_refine_ls_goodness_of_fit_ref 1.046
_refine_ls_hydrogen_treatment mixed
_refine_ls_matrix_type full
_refine_ls_number_parameters 187
_refine_ls_number_reflns 6043
_refine_ls_number_restraints 0
_refine_ls_restrained_S_all 1.046
_refine_ls_R_factor_all 0.0392
_refine_ls_R_factor_gt 0.0295
_refine_ls_shift/su_max 0.001
_refine_ls_shift/su_mean 0.000
_refine_ls_structure_factor_coef Fsqd
_refine_ls_weighting_details 'calc w=1/[\s^2^(Fo^2^)+(0.0400P)^2^+0.3000P] where P=(Fo^2^+2Fc^2^)/3'
_refine_ls_weighting_scheme calc
_refine_ls_wR_factor_gt 0.0750
_refine_ls_wR_factor_ref 0.0799
_reflns_number_gt 5008
_reflns_number_total 6043
_reflns_threshold_expression >2sigma(I)
_cod_data_source_file b709110a.txt
_cod_data_source_block 24lpcp
_cod_original_sg_symbol_H-M 'P 21/n'
_cod_database_code 7201532

loop_
_symmetry_equiv_pos_as_xyz
'x, y, z'
'-x+1/2, y+1/2, -z+1/2'
'-x, -y, -z'
'x-1/2, -y-1/2, z-1/2'

loop_
_atom_site_label
_atom_site_type_symbol
_atom_site_fract_x
_atom_site_fract_y
_atom_site_fract_z
_atom_site_U_iso_or_equiv
_atom_site_adp_type
_atom_site_occupancy
_atom_site_symmetry_multiplicity
_atom_site_calc_flag
_atom_site_refinement_flags
_atom_site_disorder_assembly
_atom_site_disorder_group
Cl1 Cl 0.11118(3) 0.13595(2) 0.333063(19) 0.01907(6) Uani 1 1 d . . .
Cl2 Cl 0.04804(3) 0.14334(3) 0.09214(2) 0.02803(8) Uani 1 1 d . . .
Cl3 Cl -0.28972(3) 0.13235(2) 0.00385(2) 0.02119(6) Uani 1 1 d . . .
Cl4 Cl -0.56355(3) 0.11005(2) 0.16033(2) 0.02076(6) Uani 1 1 d . . .
Cl5 Cl -0.49679(3) 0.10157(3) 0.40236(2) 0.02638(7) Uani 1 1 d . . .
O1 O -0.17175(9) 0.11211(6) 0.45881(6) 0.01869(15) Uani 1 1 d . . .
N1 N 0.03139(11) 0.12101(6) 0.61070(7) 0.01501(16) Uani 1 1 d . . .
H1 H -0.027(2) 0.1167(12) 0.5540(16) 0.044(5) Uiso 1 1 d . . .
C1 C -0.19531(12) 0.11749(7) 0.35961(8) 0.01354(17) Uani 1 1 d . . .
C2 C -0.07594(11) 0.12798(7) 0.28510(8) 0.01353(17) Uani 1 1 d . . .
C3 C -0.10383(12) 0.13162(8) 0.17738(8) 0.01494(18) Uani 1 1 d . . .
C4 C -0.25463(12) 0.12631(7) 0.13723(8) 0.01446(18) Uani 1 1 d . . .
C5 C -0.37647(11) 0.11730(7) 0.20774(8) 0.01402(17) Uani 1 1 d . . .
C6 C -0.34753(12) 0.11353(8) 0.31503(8) 0.01456(17) Uani 1 1 d . . .
C7 C -0.03843(12) 0.12576(7) 0.70431(8) 0.01567(18) Uani 1 1 d . . .
C8 C 0.05282(14) 0.13053(8) 0.79484(8) 0.0185(2) Uani 1 1 d . . .
H8A H 0.0047 0.1340 0.8610 0.022 Uiso 1 1 calc R . .
C9 C 0.21345(13) 0.13035(7) 0.78967(8) 0.01705(19) Uani 1 1 d . . .
C10 C 0.27987(13) 0.12529(8) 0.69043(9) 0.01761(19) Uani 1 1 d . . .
H10A H 0.3887 0.1255 0.6837 0.021 Uiso 1 1 calc R . .
C11 C 0.18628(12) 0.12004(8) 0.60231(8) 0.01660(19) Uani 1 1 d . . .
H11A H 0.2315 0.1157 0.5352 0.020 Uiso 1 1 calc R . .
C12 C -0.21114(13) 0.12605(9) 0.70598(9) 0.0219(2) Uani 1 1 d . . .
H12A H -0.2514 0.1206 0.6344 0.033 Uiso 1 1 calc R . .
H12B H -0.2473 0.1882 0.7373 0.033 Uiso 1 1 calc R . .
H12C H -0.2474 0.0696 0.7474 0.033 Uiso 1 1 calc R . .
C13 C 0.31243(15) 0.13478(9) 0.88748(9) 0.0239(2) Uani 1 1 d . . .
H13A H 0.4213 0.1364 0.8682 0.036 Uiso 1 1 calc R . .
H13B H 0.2929 0.0760 0.9305 0.036 Uiso 1 1 calc R . .
H13C H 0.2873 0.1948 0.9271 0.036 Uiso 1 1 calc R . .

loop_
_atom_site_aniso_label
_atom_site_aniso_U_11
_atom_site_aniso_U_22
_atom_site_aniso_U_33
_atom_site_aniso_U_23
_atom_site_aniso_U_13
_atom_site_aniso_U_12
Cl1 0.01175(11) 0.03147(14) 0.01395(11) 0.00116(9) -0.00252(8) -0.00258(9)
Cl2 0.01557(12) 0.0557(2) 0.01283(11) 0.00205(11) 0.00152(9) -0.00419(12)
Cl3 0.01980(12) 0.03246(14) 0.01122(10) 0.00160(9) -0.00403(9) -0.00167(10)
Cl4 0.01240(11) 0.03168(14) 0.01810(12) 0.00121(9) -0.00463(8) -0.00101(9)
Cl5 0.01314(11) 0.04960(19) 0.01644(12) 0.00340(11) 0.00202(9) -0.00092(11)
O1 0.0155(3) 0.0295(4) 0.0111(3) 0.0009(3) -0.0019(3) -0.0009(3)
N1 0.0157(4) 0.0178(4) 0.0116(3) 0.0000(3) -0.0015(3) 0.0002(3)
C1 0.0132(4) 0.0157(4) 0.0117(4) 0.0001(3) -0.0016(3) -0.0002(3)
C2 0.0109(4) 0.0177(4) 0.0119(4) -0.0001(3) -0.0023(3) -0.0009(3)
C3 0.0126(4) 0.0200(5) 0.0122(4) 0.0007(3) 0.0001(3) -0.0012(3)
C4 0.0153(4) 0.0176(4) 0.0104(4) 0.0003(3) -0.0032(3) -0.0003(3)
C5 0.0118(4) 0.0168(4) 0.0134(4) 0.0007(3) -0.0029(3) -0.0004(3)
C6 0.0115(4) 0.0192(4) 0.0129(4) 0.0010(3) 0.0002(3) 0.0003(3)
C7 0.0160(4) 0.0176(4) 0.0133(4) -0.0003(3) -0.0008(3) 0.0006(3)
C8 0.0217(5) 0.0217(5) 0.0122(4) -0.0011(3) -0.0017(4) 0.0003(4)
C9 0.0204(5) 0.0155(4) 0.0152(4) -0.0003(3) -0.0046(4) -0.0006(4)
C10 0.0159(4) 0.0190(5) 0.0178(4) 0.0012(4) -0.0041(4) -0.0002(4)
C11 0.0152(4) 0.0210(5) 0.0136(4) 0.0010(3) -0.0012(3) 0.0008(4)
C12 0.0165(5) 0.0298(6) 0.0195(5) -0.0012(4) 0.0016(4) 0.0009(4)
C13 0.0266(6) 0.0273(6) 0.0174(5) -0.0011(4) -0.0099(4) -0.0008(4)

loop_
_atom_type_symbol
_atom_type_description
_atom_type_scat_dispersion_real
_atom_type_scat_dispersion_imag
_atom_type_scat_source
C C 0.0033 0.0016 'International Tables Vol C Tables 4.2.6.8 and 6.1.1.4'
H H 0.0000 0.0000 'International Tables Vol C Tables 4.2.6.8 and 6.1.1.4'
N N 0.0061 0.0033 'International Tables Vol C Tables 4.2.6.8 and 6.1.1.4'
O O 0.0106 0.0060 'International Tables Vol C Tables 4.2.6.8 and 6.1.1.4'
Cl Cl 0.1484 0.1585 'International Tables Vol C Tables 4.2.6.8 and 6.1.1.4'

loop_
_geom_angle_atom_site_label_1
_geom_angle_atom_site_label_2
_geom_angle_atom_site_label_3
_geom_angle
_geom_angle_site_symmetry_1
_geom_angle_site_symmetry_3
_geom_angle_publ_flag
C11 N1 C7 121.88(9) . . ?
C11 N1 H1 120.0(13) . . ?
C7 N1 H1 118.1(13) . . ?
O1 C1 C2 123.93(9) . . ?
O1 C1 C6 121.78(10) . . ?
C2 C1 C6 114.29(9) . . ?
C3 C2 C1 123.01(9) . . ?
C3 C2 Cl1 119.91(8) . . ?
C1 C2 Cl1 117.08(7) . . ?
C2 C3 C4 120.69(10) . . ?
C2 C3 Cl2 120.05(8) . . ?
C4 C3 Cl2 119.26(8) . . ?
C3 C4 C5 118.41(9) . . ?
C3 C4 Cl3 120.79(8) . . ?
C5 C4 Cl3 120.80(7) . . ?
C6 C5 C4 120.50(9) . . ?
C6 C5 Cl4 120.12(8) . . ?
C4 C5 Cl4 119.38(7) . . ?
C5 C6 C1 123.08(10) . . ?
C5 C6 Cl5 120.81(8) . . ?
C1 C6 Cl5 116.11(8) . . ?
N1 C7 C8 118.81(10) . . ?
N1 C7 C12 118.12(9) . . ?
C8 C7 C12 123.07(10) . . ?
C9 C8 C7 121.18(10) . . ?
C9 C8 H8A 119.4 . . ?
C7 C8 H8A 119.4 . . ?
C8 C9 C10 117.62(9) . . ?
C8 C9 C13 121.30(11) . . ?
C10 C9 C13 121.09(11) . . ?
C11 C10 C9 119.79(10) . . ?
C11 C10 H10A 120.1 . . ?
C9 C10 H10A 120.1 . . ?
N1 C11 C10 120.72(10) . . ?
N1 C11 H11A 119.6 . . ?
C10 C11 H11A 119.6 . . ?
C7 C12 H12A 109.5 . . ?
C7 C12 H12B 109.5 . . ?
H12A C12 H12B 109.5 . . ?
C7 C12 H12C 109.5 . . ?
H12A C12 H12C 109.5 . . ?
H12B C12 H12C 109.5 . . ?
C9 C13 H13A 109.5 . . ?
C9 C13 H13B 109.5 . . ?
H13A C13 H13B 109.5 . . ?
C9 C13 H13C 109.5 . . ?
H13A C13 H13C 109.5 . . ?
H13B C13 H13C 109.5 . . ?

loop_
_geom_bond_atom_site_label_1
_geom_bond_atom_site_label_2
_geom_bond_distance
_geom_bond_site_symmetry_2
_geom_bond_publ_flag
Cl1 C2 1.7343(10) . ?
Cl2 C3 1.7283(11) . ?
Cl3 C4 1.7334(10) . ?
Cl4 C5 1.7309(10) . ?
Cl5 C6 1.7286(11) . ?
O1 C1 1.2862(12) . ?
N1 C11 1.3506(14) . ?
N1 C7 1.3506(14) . ?
N1 H1 0.89(2) . ?
C1 C2 1.4235(15) . ?
C1 C6 1.4353(14) . ?
C2 C3 1.3985(14) . ?
C3 C4 1.4035(14) . ?
C4 C5 1.4036(15) . ?
C5 C6 1.3947(14) . ?
C7 C8 1.3985(15) . ?
C7 C12 1.5002(16) . ?
C8 C9 1.3973(16) . ?
C8 H8A 0.9500 . ?
C9 C10 1.4028(17) . ?
C9 C13 1.5124(15) . ?
C10 C11 1.3851(14) . ?
C10 H10A 0.9500 . ?
C11 H11A 0.9500 . ?
C12 H12A 0.9800 . ?
C12 H12B 0.9800 . ?
C12 H12C 0.9800 . ?
C13 H13A 0.9800 . ?
C13 H13B 0.9800 . ?
C13 H13C 0.9800 . ?

loop_
_geom_hbond_atom_site_label_D
_geom_hbond_atom_site_label_H
_geom_hbond_atom_site_label_A
_geom_hbond_distance_DH
_geom_hbond_distance_HA
_geom_hbond_distance_DA
_geom_hbond_angle_DHA
_geom_hbond_site_symmetry_A
N1 H1 O1 0.89(2) 1.74(2) 2.6142(12) 169.1(19) .
C12 H12A O1 0.98 2.36 3.1924(16) 142.0 .

loop_
_cod_related_entry_id
_cod_related_entry_database
_cod_related_entry_code
1 ChemSpider 25934012
